data_4344653
loop_
_publ_author_name
'Ogawa, Hiraku'
'Mori, Koya'
'Murashima, Kensuke'
'Karasawa, Satoru'
'Koga, Noboru'

_publ_section_title
;
 One-, Two-, and Three-Dimensional Heterospin Complexes Consisting of
 4-(N-tert-Butyloxylamino)pyridine (4NOpy), Dicyanamide Ion (DCA), and 3d
 Metal Ions: Crystal Structures and Magnetic Properties of
 [M(II)(4NOpy)x(DCA)y(CH3CN)z]n (M = Mn, Co, Ni, Cu, Zn).
;
_journal_issue 2
_journal_name_full 'Inorganic chemistry'
_journal_page_first 717
_journal_page_last 728
_journal_paper_doi 10.1021/acs.inorgchem.5b02159
_journal_volume 55
_journal_year 2016
_chemical_formula_moiety 'C20 H26 Cu N8 O5'
_chemical_formula_sum 'C20 H26 Cu N8 O5'
_chemical_formula_weight 522.02
_space_group_IT_number 14
_symmetry_cell_setting monoclinic
_symmetry_Int_Tables_number 14
_symmetry_space_group_name_Hall '-P 2ybc'
_symmetry_space_group_name_H-M 'P 1 21/c 1'
_atom_sites_solution_hydrogens geom
_atom_sites_solution_primary direct
_atom_sites_solution_secondary difmap
_cell_angle_alpha 90.0000
_cell_angle_beta 103.333(2)
_cell_angle_gamma 90.0000
_cell_formula_units_Z 4
_cell_length_a 22.121(4)
_cell_length_b 9.5192(14)
_cell_length_c 11.4148(17)
_cell_measurement_temperature 90
_cell_volume 2338.9(6)
_computing_cell_refinement Unknown
_computing_data_collection Unknown
_computing_data_reduction Unknown
_computing_molecular_graphics 'CrystalStructure 4.0'
_computing_publication_material 'CrystalStructure 4.0 (Rigaku, 2010)'
_computing_structure_refinement 'SHELXL97 (Sheldrick, 2008)'
_computing_structure_solution 'SIR92 (Altomare, et al., 1994)'
_diffrn_ambient_temperature 90
_diffrn_measured_fraction_theta_full 0.988
_diffrn_measured_fraction_theta_max 0.988
_diffrn_measurement_device_type 'Unknown CCD'
_diffrn_measurement_method \w
_diffrn_radiation_type 'Mo K\a'
_diffrn_radiation_wavelength 0.71069
_diffrn_reflns_av_R_equivalents 0.0239
_diffrn_reflns_limit_h_max 28
_diffrn_reflns_limit_h_min -27
_diffrn_reflns_limit_k_max 12
_diffrn_reflns_limit_k_min -10
_diffrn_reflns_limit_l_max 14
_diffrn_reflns_limit_l_min -13
_diffrn_reflns_number 12510
_diffrn_reflns_theta_full 27.00
_diffrn_reflns_theta_max 27.00
_diffrn_standards_number 0
_exptl_absorpt_coefficient_mu 0.983
_exptl_absorpt_correction_type none
_exptl_crystal_colour brown
_exptl_crystal_density_diffrn 1.482
_exptl_crystal_density_method 'not measured'
_exptl_crystal_description platelet
_exptl_crystal_F_000 1084.00
_exptl_crystal_size_max 0.500
_exptl_crystal_size_mid 0.400
_exptl_crystal_size_min 0.300
_refine_diff_density_max 0.470
_refine_diff_density_min -0.560
_refine_ls_extinction_method none
_refine_ls_goodness_of_fit_ref 1.046
_refine_ls_hydrogen_treatment refxyz
_refine_ls_number_parameters 411
_refine_ls_number_reflns 5050
_refine_ls_number_restraints 0
_refine_ls_R_factor_gt 0.0277
_refine_ls_shift/su_max 0.001
_refine_ls_structure_factor_coef Fsqd
_refine_ls_weighting_details 'w = 1/[\s^2^(Fo^2^)+(0.0423P)^2^+0.7984P] where P=(Fo^2^+2Fc^2^)/3'
_refine_ls_weighting_scheme calc
_refine_ls_wR_factor_ref 0.0785
_reflns_number_gt 4434
_reflns_number_total 5051
_reflns_threshold_expression F^2^>2.0\s(F^2^)
_cod_data_source_file ic5b02159_si_001.cif
_cod_data_source_block 4bCu(CCDC1413266)
_cod_database_code 4344653

loop_
_symmetry_equiv_pos_site_id
_symmetry_equiv_pos_as_xyz
1 +X,+Y,+Z
2 -X,1/2+Y,1/2-Z
3 -X,-Y,-Z
4 +X,1/2-Y,1/2+Z

loop_
_atom_site_label
_atom_site_type_symbol
_atom_site_fract_x
_atom_site_fract_y
_atom_site_fract_z
_atom_site_U_iso_or_equiv
_atom_site_adp_type
_atom_site_occupancy
_atom_site_symmetry_multiplicity
_atom_site_calc_flag
Cu1 Cu 0.245802(7) 0.567879(19) 1.003232(14) 0.01089(7) Uani 1.0 4 d
O1 O -0.00180(6) 0.72860(17) 0.54868(11) 0.0356(4) Uani 1.0 4 d
O2 O 0.49871(5) 0.74327(14) 1.44056(10) 0.0247(3) Uani 1.0 4 d
O3 O 0.27686(6) 0.82314(13) 0.94981(10) 0.0253(3) Uani 1.0 4 d
O4 O 0.22558(5) 0.74807(11) 1.07922(9) 0.0149(3) Uani 1.0 4 d
O5 O 0.25081(6) 0.96828(13) 1.07733(12) 0.0294(3) Uani 1.0 4 d
N1 N 0.16299(6) 0.58664(13) 0.88880(11) 0.0122(3) Uani 1.0 4 d
N2 N -0.00727(6) 0.67037(15) 0.64627(11) 0.0158(3) Uani 1.0 4 d
N3 N 0.33130(6) 0.58079(13) 1.11359(11) 0.0123(3) Uani 1.0 4 d
N4 N 0.50348(6) 0.66867(14) 1.34991(11) 0.0141(3) Uani 1.0 4 d
N5 N 0.27129(6) 0.42403(14) 0.89967(12) 0.0181(3) Uani 1.0 4 d
N6 N 0.26581(7) 0.18425(15) 0.82198(13) 0.0259(4) Uani 1.0 4 d
N7 N 0.21271(6) 0.06722(14) 0.63476(13) 0.0198(3) Uani 1.0 4 d
N8 N 0.25166(6) 0.85074(15) 1.03414(12) 0.0174(3) Uani 1.0 4 d
C1 C 0.10999(7) 0.58592(16) 0.92736(13) 0.0136(3) Uani 1.0 4 d
C2 C 0.05222(7) 0.60952(17) 0.85216(14) 0.0135(3) Uani 1.0 4 d
C3 C 0.04857(6) 0.63891(16) 0.73067(13) 0.0127(3) Uani 1.0 4 d
C4 C 0.10384(7) 0.64212(16) 0.69102(13) 0.0136(3) Uani 1.0 4 d
C5 C 0.15938(7) 0.61416(17) 0.77173(14) 0.0144(3) Uani 1.0 4 d
C6 C -0.07205(7) 0.64123(16) 0.66338(13) 0.0142(3) Uani 1.0 4 d
C7 C -0.08632(7) 0.74569(19) 0.75469(15) 0.0170(4) Uani 1.0 4 d
C8 C -0.11744(7) 0.6643(2) 0.54170(15) 0.0194(4) Uani 1.0 4 d
C9 C -0.07633(8) 0.48804(18) 0.70084(17) 0.0216(4) Uani 1.0 4 d
C10 C 0.33622(7) 0.61630(17) 1.22990(13) 0.0142(3) Uani 1.0 4 d
C11 C 0.39225(7) 0.64365(16) 1.30862(13) 0.0135(3) Uani 1.0 4 d
C12 C 0.44711(7) 0.63274(16) 1.26815(13) 0.0129(3) Uani 1.0 4 d
C13 C 0.44258(7) 0.59253(17) 1.14874(14) 0.0144(3) Uani 1.0 4 d
C14 C 0.38419(7) 0.56892(16) 1.07550(14) 0.0136(3) Uani 1.0 4 d
C15 C 0.56771(7) 0.62265(17) 1.33973(14) 0.0155(3) Uani 1.0 4 d
C16 C 0.56665(8) 0.46550(19) 1.31352(18) 0.0245(4) Uani 1.0 4 d
C17 C 0.61195(7) 0.64990(19) 1.46183(15) 0.0204(4) Uani 1.0 4 d
C18 C 0.58781(8) 0.7105(2) 1.24359(16) 0.0230(4) Uani 1.0 4 d
C19 C 0.26553(6) 0.31288(18) 0.85623(13) 0.0167(4) Uani 1.0 4 d
C20 C 0.23612(7) 0.13119(17) 0.71987(14) 0.0163(4) Uani 1.0 4 d
H1 H 0.3786(8) 0.5448(18) 0.9936(16) 0.009(4) Uiso 1.0 4 d
H2 H 0.4746(10) 0.586(2) 1.1142(18) 0.023(5) Uiso 1.0 4 d
H4 H 0.3932(9) 0.668(2) 1.3848(18) 0.021(5) Uiso 1.0 4 d
H5 H 0.3000(8) 0.6232(18) 1.2597(15) 0.009(4) Uiso 1.0 4 d
H7A H 0.5996(10) 0.600(3) 1.5238(19) 0.029(6) Uiso 1.0 4 d
H7B H 0.6164(9) 0.751(3) 1.4788(18) 0.023(5) Uiso 1.0 4 d
H7C H 0.6520(10) 0.608(3) 1.4587(18) 0.027(6) Uiso 1.0 4 d
H8A H 0.6089(11) 0.437(3) 1.318(2) 0.036(6) Uiso 1.0 4 d
H8B H 0.5470(11) 0.446(3) 1.234(3) 0.038(7) Uiso 1.0 4 d
H8C H 0.5518(11) 0.414(3) 1.369(3) 0.039(7) Uiso 1.0 4 d
H9A H 0.6283(12) 0.676(3) 1.241(2) 0.045(7) Uiso 1.0 4 d
H9B H 0.5906(10) 0.806(3) 1.264(2) 0.037(6) Uiso 1.0 4 d
H9C H 0.5616(10) 0.697(2) 1.1646(19) 0.027(6) Uiso 1.0 4 d
H10 H 0.1967(9) 0.6123(19) 0.7425(16) 0.015(5) Uiso 1.0 4 d
H11 H 0.1026(9) 0.659(2) 0.6174(18) 0.018(5) Uiso 1.0 4 d
H13 H 0.0199(9) 0.6095(19) 0.8853(17) 0.015(5) Uiso 1.0 4 d
H14 H 0.1136(9) 0.5654(17) 1.0121(17) 0.012(5) Uiso 1.0 4 d
H16A H -0.0597(9) 0.732(2) 0.8355(19) 0.024(5) Uiso 1.0 4 d
H16B H -0.1237(12) 0.733(3) 0.764(2) 0.040(7) Uiso 1.0 4 d
H16C H -0.0812(10) 0.841(3) 0.7294(19) 0.033(6) Uiso 1.0 4 d
H17A H -0.1187(10) 0.762(3) 0.5158(18) 0.024(5) Uiso 1.0 4 d
H17B H -0.1577(10) 0.638(3) 0.5496(19) 0.031(6) Uiso 1.0 4 d
H17C H -0.1080(9) 0.603(2) 0.4793(17) 0.016(5) Uiso 1.0 4 d
H19A H -0.0643(10) 0.427(2) 0.6472(19) 0.024(6) Uiso 1.0 4 d
H19B H -0.1151(10) 0.469(3) 0.7039(18) 0.027(6) Uiso 1.0 4 d
H19C H -0.0510(10) 0.467(3) 0.7821(19) 0.028(6) Uiso 1.0 4 d

loop_
_atom_site_aniso_label
_atom_site_aniso_U_11
_atom_site_aniso_U_22
_atom_site_aniso_U_33
_atom_site_aniso_U_12
_atom_site_aniso_U_13
_atom_site_aniso_U_23
Cu1 0.00804(10) 0.01430(12) 0.00974(11) 0.00001(6) 0.00086(7) -0.00088(6)
O1 0.0168(6) 0.0684(11) 0.0216(7) 0.0027(6) 0.0043(5) 0.0242(7)
O2 0.0162(6) 0.0388(8) 0.0182(6) 0.0001(5) 0.0020(5) -0.0136(5)
O3 0.0313(7) 0.0276(7) 0.0229(6) 0.0026(6) 0.0182(6) 0.0037(5)
O4 0.0135(5) 0.0173(6) 0.0153(5) -0.0013(4) 0.0060(4) -0.0005(5)
O5 0.0362(7) 0.0163(7) 0.0411(8) -0.0014(6) 0.0201(6) -0.0045(6)
N1 0.0099(6) 0.0142(7) 0.0127(6) 0.0005(5) 0.0028(5) -0.0005(5)
N2 0.0113(6) 0.0242(8) 0.0115(6) 0.0022(5) 0.0019(5) 0.0048(5)
N3 0.0109(6) 0.0142(7) 0.0117(6) -0.0010(5) 0.0021(5) 0.0001(5)
N4 0.0111(6) 0.0180(7) 0.0124(6) -0.0008(5) 0.0014(5) -0.0021(5)
N5 0.0140(7) 0.0221(8) 0.0157(7) 0.0039(6) -0.0018(5) -0.0058(6)
N6 0.0281(8) 0.0208(8) 0.0218(7) 0.0072(6) -0.0083(6) -0.0074(6)
N7 0.0159(7) 0.0208(8) 0.0208(7) 0.0047(6) 0.0004(6) -0.0059(6)
N8 0.0158(7) 0.0195(8) 0.0180(7) 0.0009(5) 0.0057(5) 0.0012(6)
C1 0.0139(7) 0.0167(8) 0.0108(8) 0.0009(6) 0.0040(6) 0.0006(6)
C2 0.0103(7) 0.0166(8) 0.0146(8) 0.0004(6) 0.0051(6) -0.0001(6)
C3 0.0101(7) 0.0147(8) 0.0123(7) 0.0015(6) 0.0008(6) 0.0007(6)
C4 0.0147(7) 0.0170(8) 0.0099(7) 0.0010(6) 0.0044(6) 0.0016(6)
C5 0.0121(7) 0.0172(8) 0.0149(8) 0.0000(6) 0.0052(6) 0.0005(6)
C6 0.0097(7) 0.0182(9) 0.0144(8) -0.0000(6) 0.0022(6) 0.0015(6)
C7 0.0123(7) 0.0210(9) 0.0179(8) 0.0002(7) 0.0036(6) -0.0007(7)
C8 0.0133(8) 0.0270(10) 0.0158(8) -0.0008(7) -0.0011(6) 0.0004(7)
C9 0.0216(9) 0.0163(9) 0.0259(9) -0.0022(7) 0.0033(8) 0.0019(7)
C10 0.0123(7) 0.0170(8) 0.0142(8) -0.0008(6) 0.0045(6) -0.0001(6)
C11 0.0148(7) 0.0162(8) 0.0099(7) -0.0007(6) 0.0036(6) 0.0001(6)
C12 0.0114(7) 0.0126(8) 0.0135(7) -0.0005(6) 0.0006(6) 0.0016(6)
C13 0.0115(7) 0.0179(8) 0.0146(8) 0.0004(6) 0.0044(6) -0.0008(6)
C14 0.0127(7) 0.0159(8) 0.0122(8) -0.0003(6) 0.0029(6) -0.0014(6)
C15 0.0084(7) 0.0188(8) 0.0177(8) 0.0012(6) -0.0002(6) -0.0029(6)
C16 0.0216(9) 0.0197(9) 0.0273(10) 0.0050(7) -0.0040(8) -0.0066(8)
C17 0.0139(8) 0.0237(10) 0.0198(9) 0.0031(7) -0.0037(7) -0.0043(7)
C18 0.0184(8) 0.0307(11) 0.0213(9) -0.0054(7) 0.0075(7) -0.0041(8)
C19 0.0084(7) 0.0263(10) 0.0141(7) 0.0033(6) -0.0004(6) -0.0002(7)
C20 0.0113(7) 0.0185(9) 0.0194(8) 0.0049(6) 0.0043(6) -0.0010(7)

loop_
_atom_type_symbol
_atom_type_description
_atom_type_scat_dispersion_real
_atom_type_scat_dispersion_imag
_atom_type_scat_source
C C 0.0033 0.0016
;
International Tables for Crystallography
(1992, Vol. C, Tables 4.2.6.8 and 6.1.1.4)
;
H H 0.0000 0.0000
;
International Tables for Crystallography
(1992, Vol. C, Table 6.1.1.4)
;
N N 0.0061 0.0033
;
International Tables for Crystallography
(1992, Vol. C, Tables 4.2.6.8 and 6.1.1.4)
;
O O 0.0106 0.0060
;
International Tables for Crystallography
(1992, Vol. C, Tables 4.2.6.8 and 6.1.1.4)
;
Cu Cu 0.3201 1.2651
;
International Tables for Crystallography
(1992, Vol. C, Tables 4.2.6.8 and 6.1.1.4)
;

loop_
_geom_angle_atom_site_label_1
_geom_angle_atom_site_label_2
_geom_angle_atom_site_label_3
_geom_angle
_geom_angle_publ_flag
_geom_angle_site_symmetry_1
_geom_angle_site_symmetry_3
O4 Cu1 N1 86.81(5) yes . .
O4 Cu1 N3 87.06(5) yes . .
O4 Cu1 N5 165.69(6) yes . .
O4 Cu1 N7 93.51(5) yes . 4_555
N1 Cu1 N3 171.09(6) yes . .
N1 Cu1 N5 90.91(6) yes . .
N1 Cu1 N7 95.63(6) yes . 4_555
N3 Cu1 N5 93.44(6) yes . .
N3 Cu1 N7 91.19(5) yes . 4_555
N5 Cu1 N7 100.78(6) yes . 4_555
Cu1 O4 N8 107.83(10) yes . .
Cu1 N1 C1 121.54(10) yes . .
Cu1 N1 C5 120.14(11) yes . .
C1 N1 C5 118.01(13) yes . .
O1 N2 C3 116.36(14) yes . .
O1 N2 C6 118.38(12) yes . .
C3 N2 C6 125.27(13) yes . .
Cu1 N3 C10 118.69(11) yes . .
Cu1 N3 C14 123.58(10) yes . .
C10 N3 C14 117.43(13) yes . .
O2 N4 C12 116.28(13) yes . .
O2 N4 C15 118.41(11) yes . .
C12 N4 C15 125.29(13) yes . .
Cu1 N5 C19 150.23(14) yes . .
C19 N6 C20 127.26(15) yes . .
Cu1 N7 C20 135.59(13) yes 4_554 .
O3 N8 O4 117.75(14) yes . .
O3 N8 O5 123.68(15) yes . .
O4 N8 O5 118.57(15) yes . .
N1 C1 C2 123.14(15) yes . .
C1 C2 C3 118.78(15) yes . .
N2 C3 C2 124.07(14) yes . .
N2 C3 C4 117.84(14) yes . .
C2 C3 C4 118.06(12) yes . .
C3 C4 C5 119.31(15) yes . .
N1 C5 C4 122.67(16) yes . .
N2 C6 C7 108.63(12) yes . .
N2 C6 C8 107.38(13) yes . .
N2 C6 C9 109.39(13) yes . .
C7 C6 C8 109.31(13) yes . .
C7 C6 C9 113.25(15) yes . .
C8 C6 C9 108.71(13) yes . .
N3 C10 C11 123.04(16) yes . .
C10 C11 C12 119.29(14) yes . .
N4 C12 C11 117.62(14) yes . .
N4 C12 C13 124.28(15) yes . .
C11 C12 C13 118.05(13) yes . .
C12 C13 C14 118.71(16) yes . .
N3 C14 C13 123.45(15) yes . .
N4 C15 C16 109.03(13) yes . .
N4 C15 C17 107.16(13) yes . .
N4 C15 C18 109.30(13) yes . .
C16 C15 C17 108.84(14) yes . .
C16 C15 C18 112.98(16) yes . .
C17 C15 C18 109.35(14) yes . .
N5 C19 N6 171.23(15) yes . .
N6 C20 N7 171.13(17) yes . .
N1 C1 H14 116.7(11) no . .
C2 C1 H14 120.2(11) no . .
C1 C2 H13 117.2(11) no . .
C3 C2 H13 123.9(11) no . .
C3 C4 H11 119.5(13) no . .
C5 C4 H11 121.2(13) no . .
N1 C5 H10 118.9(10) no . .
C4 C5 H10 118.4(10) no . .
C6 C7 H16A 112.5(12) no . .
C6 C7 H16B 110.7(15) no . .
C6 C7 H16C 110.5(14) no . .
H16A C7 H16B 104(2) no . .
H16A C7 H16C 108.4(16) no . .
H16B C7 H16C 110(2) no . .
C6 C8 H17A 112.3(11) no . .
C6 C8 H17B 108.1(12) no . .
C6 C8 H17C 111.6(10) no . .
H17A C8 H17B 108.4(18) no . .
H17A C8 H17C 110.3(17) no . .
H17B C8 H17C 106.0(17) no . .
C6 C9 H19A 111.8(13) no . .
C6 C9 H19B 109.4(14) no . .
C6 C9 H19C 113.6(12) no . .
H19A C9 H19B 108.8(19) no . .
H19A C9 H19C 107.7(18) no . .
H19B C9 H19C 105.4(19) no . .
N3 C10 H5 119.4(10) no . .
C11 C10 H5 117.6(10) no . .
C10 C11 H4 120.0(13) no . .
C12 C11 H4 120.7(13) no . .
C12 C13 H2 124.6(12) no . .
C14 C13 H2 116.6(12) no . .
N3 C14 H1 114.6(11) no . .
C13 C14 H1 121.9(11) no . .
C15 C16 H8A 107.0(13) no . .
C15 C16 H8B 111.6(14) no . .
C15 C16 H8C 112.2(15) no . .
H8A C16 H8B 103(2) no . .
H8A C16 H8C 108(2) no . .
H8B C16 H8C 114(2) no . .
C15 C17 H7A 111.3(12) no . .
C15 C17 H7B 111.1(11) no . .
C15 C17 H7C 106.9(12) no . .
H7A C17 H7B 112.3(19) no . .
H7A C17 H7C 103.9(18) no . .
H7B C17 H7C 111.0(17) no . .
C15 C18 H9A 105.4(15) no . .
C15 C18 H9B 111.7(15) no . .
C15 C18 H9C 113.0(14) no . .
H9A C18 H9B 109(2) no . .
H9A C18 H9C 106.6(19) no . .
H9B C18 H9C 110.4(18) no . .

loop_
_geom_bond_atom_site_label_1
_geom_bond_atom_site_label_2
_geom_bond_distance
_geom_bond_publ_flag
_geom_bond_site_symmetry_2
Cu1 O4 2.0183(12) yes .
Cu1 N1 1.9976(12) yes .
Cu1 N3 2.0200(12) yes .
Cu1 N5 1.9743(15) yes .
Cu1 N7 2.2250(16) yes 4_555
O1 N2 1.275(2) yes .
O2 N4 1.2793(19) yes .
O3 N8 1.247(2) yes .
O4 N8 1.2999(19) yes .
O5 N8 1.225(2) yes .
N1 C1 1.344(3) yes .
N1 C5 1.346(2) yes .
N2 C3 1.4124(17) yes .
N2 C6 1.516(3) yes .
N3 C10 1.350(2) yes .
N3 C14 1.344(3) yes .
N4 C12 1.4164(18) yes .
N4 C15 1.517(3) yes .
N5 C19 1.163(3) yes .
N6 C19 1.286(3) yes .
N6 C20 1.301(2) yes .
N7 C20 1.162(2) yes .
C1 C2 1.384(2) yes .
C2 C3 1.399(3) yes .
C3 C4 1.399(3) yes .
C4 C5 1.381(2) yes .
C6 C7 1.525(3) yes .
C6 C8 1.531(2) yes .
C6 C9 1.529(3) yes .
C10 C11 1.378(2) yes .
C11 C12 1.398(3) yes .
C12 C13 1.397(3) yes .
C13 C14 1.386(2) yes .
C15 C16 1.525(3) yes .
C15 C17 1.529(2) yes .
C15 C18 1.525(3) yes .
C1 H14 0.972(19) no .
C2 H13 0.88(3) no .
C4 H11 0.85(2) no .
C5 H10 0.96(2) no .
C7 H16A 0.982(19) no .
C7 H16B 0.87(3) no .
C7 H16C 0.96(3) no .
C8 H17A 0.97(2) no .
C8 H17B 0.95(3) no .
C8 H17C 0.98(2) no .
C9 H19A 0.93(3) no .
C9 H19B 0.88(3) no .
C9 H19C 0.99(2) no .
C10 H5 0.942(19) no .
C11 H4 0.90(2) no .
C13 H2 0.89(3) no .
C14 H1 0.942(18) no .
C16 H8A 0.96(3) no .
C16 H8B 0.93(3) no .
C16 H8C 0.91(3) no .
C17 H7A 0.94(3) no .
C17 H7B 0.98(2) no .
C17 H7C 0.98(3) no .
C18 H9A 0.96(3) no .
C18 H9B 0.94(3) no .
C18 H9C 0.96(2) no .

loop_
_geom_contact_atom_site_label_1
_geom_contact_atom_site_label_2
_geom_contact_distance
_geom_contact_publ_flag
_geom_contact_site_symmetry_2
Cu1 O3 2.6347(14) no .
O1 C2 3.578(2) no .
O1 C4 2.6509(19) no .
O1 C7 3.329(3) no .
O1 C8 2.614(3) no .
O1 C9 3.507(3) no .
O2 C11 2.6604(18) no .
O2 C13 3.576(2) no .
O2 C16 3.515(3) no .
O2 C17 2.616(2) no .
O2 C18 3.329(3) no .
O3 N1 3.3301(19) no .
O3 N3 3.0379(17) no .
O3 C5 3.5223(19) no .
O3 C14 3.461(2) no .
O4 C1 3.1435(18) no .
O4 C10 2.9292(18) no .
N1 N8 3.3792(19) no .
N1 C3 2.7938(18) no .
N1 C19 3.530(2) no .
N3 N8 3.1293(19) no .
N3 C12 2.7992(19) no .
N3 C20 3.340(3) no 4_555
N5 C5 3.142(2) no .
N5 C14 3.1395(19) no .
N5 C20 3.443(2) no .
N6 C10 3.531(3) no 4_554
N7 C1 3.2268(19) no 4_554
N7 C10 3.214(2) no 4_554
N7 C19 3.444(2) no .
N8 C10 3.398(2) no .
C1 C4 2.723(3) no .
C2 C5 2.733(3) no .
C2 C6 3.092(2) no .
C2 C7 3.277(3) no .
C2 C9 3.185(3) no .
C3 C7 3.223(3) no .
C3 C9 3.062(3) no .
C10 C13 2.730(3) no .
C10 C20 3.217(3) no 4_555
C11 C14 2.720(3) no .
C12 C16 3.027(3) no .
C12 C18 3.273(3) no .
C13 C15 3.117(2) no .
C13 C16 3.186(3) no .
C13 C18 3.339(3) no .
O1 C1 3.568(3) no 4_564
O1 C2 3.173(3) no 4_564
O1 C7 3.453(2) no 4_564
O2 C13 3.316(3) no 4_565
O2 C18 3.592(2) no 4_565
O3 C10 3.143(3) no 4_564
O3 C11 3.333(3) no 4_564
O4 C4 3.400(2) no 4_565
O4 C5 3.190(2) no 4_565
O5 C5 3.421(3) no 4_565
O5 C8 3.491(2) no 2_556
N4 C16 3.541(3) no 2_657
N6 C17 3.230(2) no 2_647
C1 O1 3.568(3) no 4_565
C2 O1 3.173(3) no 4_565
C3 C9 3.437(3) no 2_556
C4 O4 3.400(2) no 4_564
C5 O4 3.190(2) no 4_564
C5 O5 3.421(3) no 4_564
C7 O1 3.453(2) no 4_565
C7 C20 3.563(3) no 2_556
C8 O5 3.491(2) no 2_546
C9 C3 3.437(3) no 2_546
C10 O3 3.143(3) no 4_565
C11 O3 3.333(3) no 4_565
C11 C16 3.570(3) no 2_657
C12 C16 3.296(3) no 2_657
C13 O2 3.316(3) no 4_564
C13 C16 3.588(3) no 2_657
C16 N4 3.541(3) no 2_647
C16 C11 3.570(3) no 2_647
C16 C12 3.296(3) no 2_647
C16 C13 3.588(3) no 2_647
C17 N6 3.230(2) no 2_657
C17 C19 3.387(2) no 2_657
C18 O2 3.592(2) no 4_564
C19 C17 3.387(2) no 2_647
C20 C7 3.563(3) no 2_546
Cu1 H1 2.973(18) no .
Cu1 H5 2.944(16) no .
Cu1 H10 2.954(17) no .
Cu1 H14 2.949(19) no .
O1 H11 2.356(18) no .
O1 H16C 3.19(3) no .
O1 H17A 2.55(2) no .
O1 H17B 3.56(3) no .
O1 H17C 2.593(18) no .
O1 H19A 3.49(2) no .
O2 H4 2.381(19) no .
O2 H7A 2.60(2) no .
O2 H7B 2.54(2) no .
O2 H7C 3.59(3) no .
O2 H8C 3.51(3) no .
O2 H9B 3.23(3) no .
O3 H1 3.438(17) no .
O3 H10 3.292(17) no .
O4 H5 2.609(16) no .
O4 H14 2.979(17) no .
N1 H11 3.154(19) no .
N1 H13 3.16(2) no .
N2 H11 2.53(2) no .
N2 H13 2.718(18) no .
N2 H16A 2.74(3) no .
N2 H16B 3.23(3) no .
N2 H16C 2.63(3) no .
N2 H17A 2.714(19) no .
N2 H17B 3.27(3) no .
N2 H17C 2.656(17) no .
N2 H19A 2.64(2) no .
N2 H19B 3.24(3) no .
N2 H19C 2.79(3) no .
N3 H2 3.17(3) no .
N3 H4 3.194(19) no .
N4 H2 2.73(2) no .
N4 H4 2.56(2) no .
N4 H7A 2.636(19) no .
N4 H7B 2.705(19) no .
N4 H7C 3.28(2) no .
N4 H8A 3.29(3) no .
N4 H8B 2.79(3) no .
N4 H8C 2.63(3) no .
N4 H9A 3.28(3) no .
N4 H9B 2.70(3) no .
N4 H9C 2.73(3) no .
N5 H1 2.633(17) no .
N5 H10 2.791(17) no .
N6 H5 3.145(18) no 4_554
N7 H5 2.789(16) no 4_554
N7 H14 2.635(17) no 4_554
N8 H5 3.346(17) no .
C1 H10 3.17(2) no .
C1 H11 3.57(2) no .
C2 H11 3.16(3) no .
C2 H16A 2.70(2) no .
C2 H19A 3.517(19) no .
C2 H19C 2.62(2) no .
C3 H10 3.259(19) no .
C3 H14 3.278(18) no .
C3 H16A 3.05(3) no .
C3 H16C 3.45(3) no .
C3 H19A 3.18(2) no .
C3 H19C 2.91(3) no .
C4 H13 3.22(2) no .
C5 H14 3.17(2) no .
C6 H13 2.876(17) no .
C7 H13 2.795(18) no .
C7 H17A 2.66(2) no .
C7 H17B 2.70(2) no .
C7 H17C 3.358(19) no .
C7 H19A 3.35(2) no .
C7 H19B 2.74(2) no .
C7 H19C 2.76(2) no .
C8 H16A 3.37(2) no .
C8 H16B 2.66(3) no .
C8 H16C 2.69(2) no .
C8 H19A 2.702(19) no .
C8 H19B 2.62(2) no .
C8 H19C 3.37(2) no .
C9 H13 2.870(17) no .
C9 H16A 2.76(2) no .
C9 H16B 2.73(3) no .
C9 H16C 3.38(3) no .
C9 H17A 3.35(2) no .
C9 H17B 2.61(2) no .
C9 H17C 2.694(19) no .
C10 H1 3.13(2) no .
C11 H2 3.23(3) no .
C12 H1 3.260(17) no .
C12 H5 3.234(18) no .
C12 H8B 2.93(3) no .
C12 H8C 3.13(3) no .
C12 H9B 3.59(3) no .
C12 H9C 3.09(3) no .
C13 H4 3.21(3) no .
C13 H8B 2.68(3) no .
C13 H8C 3.49(3) no .
C13 H9C 2.78(2) no .
C14 H5 3.156(19) no .
C15 H2 2.924(19) no .
C16 H2 2.915(19) no .
C16 H7A 2.67(2) no .
C16 H7B 3.34(2) no .
C16 H7C 2.59(2) no .
C16 H9A 2.66(3) no .
C16 H9B 3.35(3) no .
C16 H9C 2.77(2) no .
C17 H8A 2.60(3) no .
C17 H8B 3.30(3) no .
C17 H8C 2.70(3) no .
C17 H9A 2.64(3) no .
C17 H9B 2.66(3) no .
C17 H9C 3.35(2) no .
C18 H2 2.86(2) no .
C18 H7A 3.32(3) no .
C18 H7B 2.64(2) no .
C18 H7C 2.718(19) no .
C18 H8A 2.74(2) no .
C18 H8B 2.67(3) no .
C18 H8C 3.34(3) no .
C19 H1 3.433(16) no .
C19 H10 3.349(18) no .
C20 H5 2.788(17) no 4_554
H1 H2 2.28(3) no .
H2 H8B 2.28(3) no .
H2 H8C 3.42(3) no .
H2 H9A 3.48(3) no .
H2 H9B 3.44(3) no .
H2 H9C 2.16(3) no .
H4 H5 2.26(3) no .
H7A H8A 2.86(4) no .
H7A H8B 3.56(3) no .
H7A H8C 2.55(3) no .
H7A H9A 3.51(4) no .
H7A H9B 3.53(4) no .
H7B H8A 3.49(3) no .
H7B H9A 2.88(4) no .
H7B H9B 2.45(3) no .
H7B H9C 3.55(3) no .
H7C H8A 2.33(3) no .
H7C H8B 3.41(3) no .
H7C H8C 2.88(3) no .
H7C H9A 2.51(3) no .
H7C H9B 2.99(3) no .
H7C H9C 3.59(3) no .
H8A H9A 2.51(4) no .
H8A H9B 3.57(4) no .
H8A H9C 3.07(3) no .
H8B H9A 2.82(4) no .
H8B H9B 3.55(4) no .
H8B H9C 2.56(3) no .
H8C H9A 3.51(4) no .
H8C H9C 3.60(4) no .
H10 H11 2.28(3) no .
H13 H14 2.28(3) no .
H13 H16A 2.08(3) no .
H13 H16B 3.37(3) no .
H13 H16C 3.34(3) no .
H13 H19A 3.40(3) no .
H13 H19B 3.49(3) no .
H13 H19C 2.20(3) no .
H16A H17A 3.59(3) no .
H16A H17B 3.59(3) no .
H16A H19B 3.03(3) no .
H16A H19C 2.62(3) no .
H16B H17A 2.88(4) no .
H16B H17B 2.56(3) no .
H16B H17C 3.58(3) no .
H16B H19A 3.59(4) no .
H16B H19B 2.63(3) no .
H16B H19C 2.99(3) no .
H16C H17A 2.50(3) no .
H16C H17B 3.03(3) no .
H16C H17C 3.59(3) no .
H17A H19B 3.51(3) no .
H17B H19A 2.92(3) no .
H17B H19B 2.42(3) no .
H17B H19C 3.52(3) no .
H17C H19A 2.56(3) no .
H17C H19B 2.90(3) no .
O1 H13 2.55(2) no 4_564
O1 H14 3.321(19) no 4_564
O1 H16A 2.502(19) no 4_564
O1 H19A 3.29(3) no 3_566
O1 H19C 3.03(2) no 2_556
O2 H1 3.498(18) no 4_565
O2 H2 3.397(19) no 2_657
O2 H2 2.71(2) no 4_565
O2 H8B 2.79(3) no 2_657
O2 H8C 3.06(3) no 3_668
O2 H9C 2.67(2) no 4_565
O3 H4 2.84(2) no 4_564
O3 H5 2.397(18) no 4_564
O3 H7C 3.19(2) no 2_657
O3 H8A 3.39(2) no 2_657
O4 H10 2.49(2) no 4_565
O4 H11 2.99(2) no 4_565
O5 H7C 2.64(3) no 2_657
O5 H8A 3.07(3) no 2_657
O5 H9A 3.58(3) no 2_657
O5 H10 2.57(2) no 4_565
O5 H17B 2.75(2) no 2_556
O5 H17C 3.331(19) no 2_556
N1 H16C 3.07(3) no 2_546
N1 H17A 3.49(3) no 2_546
N2 H16A 3.59(2) no 4_564
N2 H19A 3.506(19) no 2_556
N2 H19C 3.13(2) no 2_556
N3 H7B 3.59(3) no 2_647
N3 H9B 3.27(3) no 2_647
N4 H8B 2.94(3) no 2_657
N4 H8C 3.43(3) no 2_657
N5 H7B 3.038(19) no 2_647
N5 H9A 3.17(3) no 3_667
N6 H7A 3.19(2) no 2_647
N6 H7B 3.104(18) no 2_647
N6 H7C 2.830(19) no 2_647
N6 H9A 2.92(3) no 3_667
N6 H9B 3.53(3) no 3_667
N6 H16B 3.11(3) no 2_546
N6 H17B 3.11(3) no 2_546
N7 H16B 2.96(3) no 2_546
N7 H17A 2.876(19) no 3_566
N7 H17B 3.55(2) no 3_566
N7 H19B 3.28(3) no 2_546
N8 H5 3.545(19) no 4_564
N8 H7C 3.23(3) no 2_657
N8 H8A 3.26(3) no 2_657
N8 H10 2.93(2) no 4_565
N8 H17B 3.44(2) no 2_556
C1 H11 3.29(2) no 4_565
C1 H16C 2.92(3) no 2_546
C1 H17A 3.15(2) no 2_546
C1 H19A 3.444(19) no 2_556
C2 H16C 2.85(3) no 2_546
C2 H19A 3.03(2) no 2_556
C3 H16C 2.94(3) no 2_546
C3 H19A 3.06(2) no 2_556
C3 H19B 3.47(2) no 2_556
C3 H19C 3.13(2) no 2_556
C4 H14 3.489(18) no 4_564
C4 H16C 3.09(3) no 2_546
C4 H17C 3.05(2) no 3_566
C4 H19A 3.50(2) no 2_556
C4 H19B 3.32(2) no 2_556
C4 H19C 3.34(2) no 2_556
C5 H16C 3.12(3) no 2_546
C5 H17C 3.501(19) no 3_566
C5 H19B 3.54(2) no 2_556
C7 H17A 3.22(3) no 4_565
C7 H17C 3.07(2) no 4_565
C8 H16A 3.09(3) no 4_564
C8 H16B 3.28(3) no 4_564
C9 H14 3.59(2) no 3_567
C10 H7A 3.51(2) no 3_668
C10 H8A 3.38(3) no 2_657
C10 H9B 3.36(3) no 2_647
C11 H7A 2.98(3) no 3_668
C11 H8A 3.14(3) no 2_657
C11 H8B 3.26(3) no 2_657
C11 H9B 3.36(3) no 2_647
C12 H7A 3.57(3) no 3_668
C12 H8A 3.22(2) no 2_657
C12 H8B 2.99(3) no 2_657
C12 H8C 3.11(3) no 2_657
C12 H9B 3.22(3) no 2_647
C13 H8A 3.52(3) no 2_657
C13 H8C 3.08(3) no 2_657
C13 H9B 3.05(3) no 2_647
C14 H4 3.35(2) no 4_564
C14 H7B 3.09(2) no 2_647
C14 H8C 3.58(3) no 2_657
C14 H9B 3.08(3) no 2_647
C16 H4 3.59(2) no 3_668
C17 H4 3.52(2) no 3_668
C17 H9A 3.53(3) no 4_565
C17 H9C 3.15(3) no 4_565
C18 H7A 3.15(3) no 4_564
C18 H7B 3.25(3) no 4_564
C19 H7B 2.907(18) no 2_647
C19 H7C 3.13(2) no 2_647
C19 H9A 2.82(3) no 3_667
C19 H16B 3.21(3) no 2_546
C19 H17B 3.28(3) no 2_546
C20 H9A 3.46(3) no 3_667
C20 H16B 2.71(3) no 2_546
C20 H17A 3.434(18) no 3_566
C20 H17B 3.47(3) no 2_546
C20 H19B 3.38(3) no 2_546
H1 O2 3.498(18) no 4_564
H1 H4 3.05(3) no 4_564
H1 H7B 2.82(3) no 2_647
H1 H8B 3.38(4) no 3_667
H1 H9A 3.38(3) no 3_667
H1 H9B 3.53(3) no 2_647
H1 H9C 3.38(3) no 3_667
H2 O2 3.397(19) no 2_647
H2 O2 2.71(2) no 4_564
H2 H2 3.47(3) no 3_667
H2 H8C 3.20(3) no 2_657
H2 H9B 3.47(4) no 2_647
H4 O3 2.84(2) no 4_565
H4 C14 3.35(2) no 4_565
H4 C16 3.59(2) no 3_668
H4 C17 3.52(2) no 3_668
H4 H1 3.05(3) no 4_565
H4 H7A 2.75(3) no 3_668
H4 H7C 3.45(3) no 3_668
H4 H8A 3.44(3) no 2_657
H4 H8A 3.55(4) no 3_668
H4 H8B 3.37(4) no 2_657
H4 H8C 2.91(3) no 3_668
H5 O3 2.397(18) no 4_565
H5 N8 3.545(19) no 4_565
H5 H10 3.37(3) no 4_565
H7A N6 3.19(2) no 2_657
H7A C10 3.51(2) no 3_668
H7A C11 2.98(3) no 3_668
H7A C12 3.57(3) no 3_668
H7A C18 3.15(3) no 4_565
H7A H4 2.75(3) no 3_668
H7A H9A 3.22(4) no 4_565
H7A H9B 2.93(4) no 4_565
H7A H9C 2.76(4) no 4_565
H7B N3 3.59(3) no 2_657
H7B N5 3.038(19) no 2_657
H7B N6 3.104(18) no 2_657
H7B C14 3.09(2) no 2_657
H7B C18 3.25(3) no 4_565
H7B C19 2.907(18) no 2_657
H7B H1 2.82(3) no 2_657
H7B H9A 3.02(3) no 4_565
H7B H9B 3.47(4) no 4_565
H7B H9C 2.72(4) no 4_565
H7C O3 3.19(2) no 2_647
H7C O5 2.64(3) no 2_647
H7C N6 2.830(19) no 2_657
H7C N8 3.23(3) no 2_647
H7C C19 3.13(2) no 2_657
H7C H4 3.45(3) no 3_668
H8A O3 3.39(2) no 2_647
H8A O5 3.07(3) no 2_647
H8A N8 3.26(3) no 2_647
H8A C10 3.38(3) no 2_647
H8A C11 3.14(3) no 2_647
H8A C12 3.22(2) no 2_647
H8A C13 3.52(3) no 2_647
H8A H4 3.44(3) no 2_647
H8A H4 3.55(4) no 3_668
H8B O2 2.79(3) no 2_647
H8B N4 2.94(3) no 2_647
H8B C11 3.26(3) no 2_647
H8B C12 2.99(3) no 2_647
H8B H1 3.38(4) no 3_667
H8B H4 3.37(4) no 2_647
H8B H9B 3.33(4) no 2_647
H8C O2 3.06(3) no 3_668
H8C N4 3.43(3) no 2_647
H8C C12 3.11(3) no 2_647
H8C C13 3.08(3) no 2_647
H8C C14 3.58(3) no 2_647
H8C H2 3.20(3) no 2_647
H8C H4 2.91(3) no 3_668
H8C H9B 3.33(3) no 2_647
H8C H9C 3.21(3) no 2_647
H9A O5 3.58(3) no 2_647
H9A N5 3.17(3) no 3_667
H9A N6 2.92(3) no 3_667
H9A C17 3.53(3) no 4_564
H9A C19 2.82(3) no 3_667
H9A C20 3.46(3) no 3_667
H9A H1 3.38(3) no 3_667
H9A H7A 3.22(4) no 4_564
H9A H7B 3.02(3) no 4_564
H9B N3 3.27(3) no 2_657
H9B N6 3.53(3) no 3_667
H9B C10 3.36(3) no 2_657
H9B C11 3.36(3) no 2_657
H9B C12 3.22(3) no 2_657
H9B C13 3.05(3) no 2_657
H9B C14 3.08(3) no 2_657
H9B H1 3.53(3) no 2_657
H9B H2 3.47(4) no 2_657
H9B H7A 2.93(4) no 4_564
H9B H7B 3.47(4) no 4_564
H9B H8B 3.33(4) no 2_657
H9B H8C 3.33(3) no 2_657
H9C O2 2.67(2) no 4_564
H9C C17 3.15(3) no 4_564
H9C H1 3.38(3) no 3_667
H9C H7A 2.76(4) no 4_564
H9C H7B 2.72(4) no 4_564
H9C H8C 3.21(3) no 2_657
H10 O4 2.49(2) no 4_564
H10 O5 2.57(2) no 4_564
H10 N8 2.93(2) no 4_564
H10 H5 3.37(3) no 4_564
H10 H17C 3.49(3) no 3_566
H11 O4 2.99(2) no 4_564
H11 C1 3.29(2) no 4_564
H11 H14 2.92(3) no 4_564
H11 H16C 3.58(3) no 2_546
H11 H17C 2.74(3) no 3_566
H11 H19A 3.05(3) no 3_566
H11 H19B 3.56(3) no 2_556
H11 H19C 3.44(3) no 2_556
H13 O1 2.55(2) no 4_565
H13 H16C 3.30(3) no 2_546
H13 H19A 3.22(3) no 2_556
H14 O1 3.321(19) no 4_565
H14 C4 3.489(18) no 4_565
H14 C9 3.59(2) no 3_567
H14 H11 2.92(3) no 4_565
H14 H16C 3.43(3) no 2_546
H14 H17A 2.91(3) no 2_546
H14 H19B 3.25(3) no 3_567
H14 H19C 3.01(4) no 3_567
H16A O1 2.502(19) no 4_565
H16A N2 3.59(2) no 4_565
H16A C8 3.09(3) no 4_565
H16A H17A 2.68(4) no 4_565
H16A H17C 2.67(3) no 4_565
H16A H19A 3.28(3) no 2_556
H16B N6 3.11(3) no 2_556
H16B N7 2.96(3) no 2_556
H16B C8 3.28(3) no 4_565
H16B C19 3.21(3) no 2_556
H16B C20 2.71(3) no 2_556
H16B H17A 2.85(3) no 4_565
H16B H17C 2.86(3) no 4_565
H16C N1 3.07(3) no 2_556
H16C C1 2.92(3) no 2_556
H16C C2 2.85(3) no 2_556
H16C C3 2.94(3) no 2_556
H16C C4 3.09(3) no 2_556
H16C C5 3.12(3) no 2_556
H16C H11 3.58(3) no 2_556
H16C H13 3.30(3) no 2_556
H16C H14 3.43(3) no 2_556
H16C H17C 3.09(3) no 4_565
H16C H19A 3.31(3) no 2_556
H16C H19C 3.19(3) no 2_556
H17A N1 3.49(3) no 2_556
H17A N7 2.876(19) no 3_566
H17A C1 3.15(2) no 2_556
H17A C7 3.22(3) no 4_564
H17A C20 3.434(18) no 3_566
H17A H14 2.91(3) no 2_556
H17A H16A 2.68(4) no 4_564
H17A H16B 2.85(3) no 4_564
H17B O5 2.75(2) no 2_546
H17B N6 3.11(3) no 2_556
H17B N7 3.55(2) no 3_566
H17B N8 3.44(2) no 2_546
H17B C19 3.28(3) no 2_556
H17B C20 3.47(3) no 2_556
H17C O5 3.331(19) no 2_546
H17C C4 3.05(2) no 3_566
H17C C5 3.501(19) no 3_566
H17C C7 3.07(2) no 4_564
H17C H10 3.49(3) no 3_566
H17C H11 2.74(3) no 3_566
H17C H16A 2.67(3) no 4_564
H17C H16B 2.86(3) no 4_564
H17C H16C 3.09(3) no 4_564
H19A O1 3.29(3) no 3_566
H19A N2 3.506(19) no 2_546
H19A C1 3.444(19) no 2_546
H19A C2 3.03(2) no 2_546
H19A C3 3.06(2) no 2_546
H19A C4 3.50(2) no 2_546
H19A H11 3.05(3) no 3_566
H19A H13 3.22(3) no 2_546
H19A H16A 3.28(3) no 2_546
H19A H16C 3.31(3) no 2_546
H19B N7 3.28(3) no 2_556
H19B C3 3.47(2) no 2_546
H19B C4 3.32(2) no 2_546
H19B C5 3.54(2) no 2_546
H19B C20 3.38(3) no 2_556
H19B H11 3.56(3) no 2_546
H19B H14 3.25(3) no 3_567
H19C O1 3.03(2) no 2_546
H19C N2 3.13(2) no 2_546
H19C C3 3.13(2) no 2_546
H19C C4 3.34(2) no 2_546
H19C H11 3.44(3) no 2_546
H19C H14 3.01(4) no 3_567
H19C H16C 3.19(3) no 2_546

loop_
_geom_torsion_atom_site_label_1
_geom_torsion_atom_site_label_2
_geom_torsion_atom_site_label_3
_geom_torsion_atom_site_label_4
_geom_torsion
_geom_torsion_publ_flag
_geom_torsion_site_symmetry_1
_geom_torsion_site_symmetry_3
_geom_torsion_site_symmetry_4
O4 Cu1 N1 C1 -61.67(9) no . . .
O4 Cu1 N1 C5 111.82(9) no . . .
N1 Cu1 O4 N8 -96.94(7) no . . .
O4 Cu1 N3 C10 43.52(9) no . . .
O4 Cu1 N3 C14 -129.99(10) no . . .
N3 Cu1 O4 N8 76.60(7) no . . .
O4 Cu1 N7 C20 -101.77(14) no . 4_555 4_555
N7 Cu1 O4 N8 167.61(6) no 4_555 . .
N1 Cu1 N5 C19 -65.60(19) no . . .
N5 Cu1 N1 C1 132.47(10) no . . .
N5 Cu1 N1 C5 -54.04(10) no . . .
N1 Cu1 N7 C20 171.09(14) no . 4_555 4_555
N7 Cu1 N1 C1 31.55(10) no 4_555 . .
N7 Cu1 N1 C5 -154.96(9) no 4_555 . .
N3 Cu1 N5 C19 122.17(19) no . . .
N5 Cu1 N3 C10 -150.81(9) no . . .
N5 Cu1 N3 C14 35.69(10) no . . .
N3 Cu1 N7 C20 -14.64(15) no . 4_555 4_555
N7 Cu1 N3 C10 -49.94(9) no 4_555 . .
N7 Cu1 N3 C14 136.56(10) no 4_555 . .
N5 Cu1 N7 C20 79.08(15) no . 4_555 4_555
N7 Cu1 N5 C19 30.30(19) no 4_555 . .
Cu1 O4 N8 O3 6.85(13) no . . .
Cu1 O4 N8 O5 -172.33(8) no . . .
Cu1 N1 C1 C2 174.83(9) no . . .
Cu1 N1 C5 C4 -173.34(10) no . . .
C1 N1 C5 C4 0.4(3) no . . .
C5 N1 C1 C2 1.2(2) no . . .
O1 N2 C3 C2 162.86(14) no . . .
O1 N2 C3 C4 -14.9(2) no . . .
O1 N2 C6 C7 -106.60(15) no . . .
O1 N2 C6 C8 11.51(18) no . . .
O1 N2 C6 C9 129.32(14) no . . .
C3 N2 C6 C7 73.01(17) no . . .
C3 N2 C6 C8 -168.88(13) no . . .
C3 N2 C6 C9 -51.07(18) no . . .
C6 N2 C3 C2 -16.7(3) no . . .
C6 N2 C3 C4 165.53(12) no . . .
Cu1 N3 C10 C11 -172.28(10) no . . .
Cu1 N3 C14 C13 172.90(9) no . . .
C10 N3 C14 C13 -0.7(2) no . . .
C14 N3 C10 C11 1.6(3) no . . .
O2 N4 C12 C11 -18.50(19) no . . .
O2 N4 C12 C13 158.91(13) no . . .
O2 N4 C15 C16 131.21(13) no . . .
O2 N4 C15 C17 13.56(18) no . . .
O2 N4 C15 C18 -104.85(14) no . . .
C12 N4 C15 C16 -47.02(18) no . . .
C12 N4 C15 C17 -164.67(13) no . . .
C12 N4 C15 C18 76.92(17) no . . .
C15 N4 C12 C11 159.77(13) no . . .
C15 N4 C12 C13 -22.8(3) no . . .
N1 C1 C2 C3 -1.6(3) no . . .
C1 C2 C3 N2 -177.34(13) no . . .
C1 C2 C3 C4 0.4(3) no . . .
N2 C3 C4 C5 178.94(12) no . . .
C2 C3 C4 C5 1.1(2) no . . .
C3 C4 C5 N1 -1.5(3) no . . .
N3 C10 C11 C12 -0.9(3) no . . .
C10 C11 C12 N4 176.82(13) no . . .
C10 C11 C12 C13 -0.7(3) no . . .
N4 C12 C13 C14 -175.78(13) no . . .
C11 C12 C13 C14 1.6(3) no . . .
C12 C13 C14 N3 -0.9(3) no . . .
